data_2004255
loop_
_publ_author_name
'Chaloner, P. A.'
'Harrison, R. M.'
'Hitchcock, P. B.'

_publ_section_title
;
 Hexyltris(2,4,6-trimethoxyphenyl)phosphonium Iodide
;
_journal_issue 12
_journal_name_full 'Acta Crystallographica Section C'
_journal_page_first 2683
_journal_page_last 2685
_journal_paper_doi 10.1107/S0108270194013363
_journal_volume 51
_journal_year 1995
_chemical_formula_sum 'C33 H46 I O9 P'
_chemical_formula_weight 744.6
_space_group_IT_number 14
_symmetry_cell_setting monoclinic
_symmetry_space_group_name_Hall '-P 2ybc'
_symmetry_space_group_name_H-M 'P 1 21/c 1'
_atom_type_scat_source 'MolEN (Fair, 1990)'
_cell_angle_alpha 90
_cell_angle_beta 102.34(3)
_cell_angle_gamma 90
_cell_formula_units_Z 4
_cell_length_a 15.922(6)
_cell_length_b 9.591(4)
_cell_length_c 23.019(9)
_cell_measurement_reflns_used 25
_cell_measurement_temperature 298
_cell_measurement_theta_max 10
_cell_measurement_theta_min 9
_cell_volume 3434(2)
_computing_cell_refinement 'CAD-4 software'
_computing_data_collection 'CAD-4 software (Enraf-Nonius, 1989)'
_computing_data_reduction 'CAD-4 software'
_computing_structure_refinement 'MolEN (Fair, 1990)'
_computing_structure_solution 'MolEN (Fair, 1990)'
_diffrn_measurement_device 'Enraf-Nonius CAD4'
_diffrn_measurement_method \q-2\q
_diffrn_radiation_type 'Mo K\a'
_diffrn_radiation_wavelength 0.71069
_diffrn_reflns_av_R_equivalents 0.02
_diffrn_reflns_limit_h_max 17
_diffrn_reflns_limit_h_min 0
_diffrn_reflns_limit_k_max 10
_diffrn_reflns_limit_k_min 0
_diffrn_reflns_limit_l_max 25
_diffrn_reflns_limit_l_min -25
_diffrn_reflns_number 5302
_diffrn_reflns_theta_max .2E-22
_diffrn_standards_decay_% -1.3
_diffrn_standards_interval_time 60
_diffrn_standards_number 2
_exptl_absorpt_coefficient_mu 1.02
_exptl_absorpt_correction_T_max 1.31
_exptl_absorpt_correction_T_min 0.77
_exptl_absorpt_correction_type 'DIFABS (Walker & Stuart, 1983)'
_exptl_crystal_colour colourless
_exptl_crystal_density_diffrn 1.44
_exptl_crystal_description needle
_exptl_crystal_size_max 0.4
_exptl_crystal_size_mid 0.3
_exptl_crystal_size_min 0.25
_refine_diff_density_max '2.0 e \%A^-3^ near I'
_refine_diff_density_min -0.3
_refine_ls_extinction_method none
_refine_ls_goodness_of_fit_obs 1.6
_refine_ls_number_parameters 397
_refine_ls_number_reflns 3984
_refine_ls_R_factor_obs 0.041
_refine_ls_shift/esd_max 0.03
_refine_ls_structure_factor_coef F
_refine_ls_weighting_details 'w = 1/\s^2^(F)'
_refine_ls_weighting_scheme calc
_refine_ls_wR_factor_obs 0.049
_reflns_number_observed 3984
_reflns_number_total 5115
_reflns_observed_criterion |F^2^|>2\s(F^2^)
_cod_data_source_file hu1104.cif
_cod_data_source_block hu1104a
_cod_depositor_comments
;
The following automatic conversions were performed:

'_refine_ls_weighting_scheme' value '1/\s^2^(F)' was changed to
'calc'. New tag '_refine_ls_weighting_details' was created. The value
of the new tag was set to 'w = 1/\s^2^(F)'.

Automatic conversion script
Id: cif_fix_values 3143 2015-03-26 13:38:13Z robertas 
;
_cod_original_cell_volume 3434.0
_cod_original_sg_symbol_H-M 'P 21/c'
_cod_database_code 2004255

loop_
_symmetry_equiv_pos_as_xyz
x,y,z
x,1/2-y,1/2+z
-x,-y,-z
-x,1/2+y,1/2-z

loop_
_atom_site_label
_atom_site_fract_x
_atom_site_fract_y
_atom_site_fract_z
_atom_site_U_iso_or_equiv
I .20942(2) .12860(3) .07440(1) .037(1)
P .27546(6) .62467(12) -.13149(5) .018(1)
O1 .20637(18) .55190(31) -.01834(12) .027(1)
O2 .01758(17) .18821(32) -.11333(13) .028(1)
O3 .18779(16) .44878(31) -.21885(12) .023(1)
O4 .14886(17) .78660(31) -.10274(12) .024(1)
O5 .05810(18) 1.05181(33) -.27778(13) .030(1)
O6 .27407(18) .69424(33) -.26360(12) .029(1)
O7 .37155(18) .48007(31) -.03134(13) .030(1)
O8 .46365(21) .85453(36) .09989(14) .043(2)
O9 .30710(9) .93583(32) -.10018(13) .031(1)
C1 .3590(2) .5436(5) -.1620(2) .023(2)
C2 .4318(3) .6433(5) -.1674(2) .030(2)
C3 .4969(3) .5728(6) -.1964(2) .042(3)
C4 .5659(3) .6697(6) -.2085(2) .048(3)
C5 .6399(3) .5930(6) -.2307(3) .056(3)
C6 .6976(4) .6888(7) -.2498(3) .068(3)
C7 .2010(2) .4935(4) -.1183(2) .019(2)
C8 .1736(2) .4681(4) -.0650(2) .020(2)
C9 .1133(2) .3651(4) -.0618(2) .023(2)
C10 .0777(2) .2908(4) -.1124(2) .023(2)
C11 .1010(2) .3153(5) -.1660(2) .021(2)
C12 .1612(2) .4159(4) -.1683(2) .019(2)
C13 .1761(3) .5361(5) .0351(2) .036(2)
C14 -.0142(3) .1652(5) -.0609(2) .036(2)
C15 .1295(3) .4304(7) -.2742(2) .056(3)
C16 .2130(2) .7467(4) -.1820(2) .020(2)
C17 .1523(2) .8232(4) -.1589(2) .019(2)
C18 .1022(3) .9252(5) -.1907(2) .023(2)
C19 .1095(2) .9478(5) -.2491(2) .023(2)
C20 .1646(3) .8712(5) -.2750(2) .023(2)
C21 .2170(2) .7709(4) -.2413(2) .020(2)
C22 .1061(3) .8752(5) -.0691(2) .033(2)
C23 .0589(3) 1.0787(5) -.3389(2) .037(2)
C24 .2777(3) .7094(6) -.3248(2) .039(2)
C25 .3332(2) .7067(5) -.0643(2) .020(2)
C26 .3752(3) .6190(5) -.0184(2) .027(2)
C27 .4180(3) .6709(5) .0360(2) .032(2)
C28 .4207(3) .8134(5) .0451(2) .031(2)
C29 .3833(3) .9044(5) .0002(3) .030(2)
C30 .3412(3) .8508(5) -.0540(2) .024(2)
C31 .3868(3) .3833(5) .0167(2) .040(2)
C32 .4662(3) 1.0012(6) .1124(2) .045(3)
C33 .3020(3) 1.0821(5) -.0894(2) .036(2)
H1A .335 .507 -.200 ?
H1B .384 .468 -.136 ?
H2A .460 .677 -.128 ?
H2B .408 .725 -.190 ?
H3A .466 .534 -.234 ?
H3B .523 .497 -.172 ?
H4A .591 .719 -.173 ?
H4B .541 .738 -.238 ?
H5A .614 .533 -.265 ?
H5B .670 .532 -.200 ?
H6A .743 .643 -.264 ?
H6B .668 .749 -.281 ?
H6C .724 .749 -.217 ?
H9 .098 .348 -.025 ?
H11 .076 .261 -.201 ?
H18 .063 .980 -.173 ?
H20 .167 .887 -.316 ?
H27 .446 .608 .068 ?
H29 .386 1.003 .008 ?
H13A .204 .600 .065 ?
H13B .115 .550 .028 ?
H13C .188 .443 .051 ?
H14A -.056 .092 -.067 ?
H14B .032 .140 -.029 ?
H14C -.041 .248 -.050 ?
H15A .155 .460 -.306 ?
H15B .111 .339 -.280 ?
H15C .079 .491 -.275 ?
H22A .109 .839 -.031 ?
H22B .134 .966 -.065 ?
H22C .048 .889 -.089 ?
H23A .021 1.154 -.353 ?
H23B .116 1.103 -.343 ?
H23C .041 .998 -.362 ?
H24A .320 .649 -.335 ?
H24B .223 .686 -.350 ?
H24C .291 .803 -.333 ?
H31A .382 .290 .003 ?
H31B .442 .398 .042 ?
H31C .344 .398 .041 ?
H32A .497 1.020 .151 ?
H32B .492 1.051 .084 ?
H32C .408 1.036 .108 ?
H33A .276 1.130 -.126 ?
H33B .267 1.100 -.061 ?
H33C .357 1.121 -.075 ?

loop_
_geom_angle_atom_site_label_1
_geom_angle_atom_site_label_2
_geom_angle_atom_site_label_3
_geom_angle
_geom_angle_publ_flag
C1 P C7 109.3(2) yes
C1 P C25 103.8(2) yes
C7 P C25 113.2(2) yes
C1 P C16 112.4(2) yes
C7 P C16 105.8(2) yes
C16 P C25 112.5(2) yes
C8 O1 C13 118.5(3) no
C12 O3 C15 118.5(3) no
C19 O5 C23 118.4(4) no
C26 O7 C31 118.4(3) no
C30 O9 C33 118.7(3) no
C1 C2 C3 111.2(4) no
C3 C4 C5 113.5(5) no
P C7 C8 127.3(3) no
C8 C7 C12 117.0(4) no
C10 O2 C14 118.1(3) no
C17 O4 C22 119.3(3) no
C21 O6 C24 119.4(3) no
C28 O8 C32 117.2(4) no
P C1 C2 113.4(3) no
C2 C3 C4 113.7(5) no
C4 C5 C6 112.1(5) no
P C7 C12 115.5(3) no
O1 C8 C7 116.7(4) no
O1 C8 C9 122.3(4) no
C8 C9 C10 119.1(4) no
O2 C10 C11 115.3(4) no
C10 C11 C12 118.6(4) no
O3 C12 C11 123.2(3) no
P C16 C17 115.3(3) no
C17 C16 C21 117.4(3) no
O4 C17 C18 123.9(4) no
C17 C18 C19 117.9(4) no
O5 C19 C20 123.5(4) no
C19 C20 C21 119.2(4) no
O6 C21 C20 122.3(4) no
P C25 C26 117.3(3) no
C26 C25 C30 116.9(4) no
O7 C26 C27 122.5(4) no
C26 C27 C28 119.0(4) no
O8 C28 C29 124.1(4) no
C28 C29 C30 119.2(4) no
O9 C30 C29 121.3(4) no
C7 C8 C9 121.0(4) no
O2 C10 C9 123.0(4) no
C9 C10 C11 121.7(4) no
O3 C12 C7 114.2(3) no
C7 C12 C11 122.6(4) no
P C16 C21 127.3(3) no
O4 C17 C16 113.4(3) no
C16 C17 C18 122.7(4) no
O5 C19 C18 114.5(4) no
C18 C19 C20 122.0(4) no
O6 C21 C16 117.0(3) no
C16 C21 C20 120.7(4) no
P C25 C30 125.8(3) no
O7 C26 C25 115.5(4) no
C25 C26 C27 122.0(4) no
O8 C28 C27 114.9(4) no
C27 C28 C29 121.0(4) no
O9 C30 C25 116.9(3) no
C25 C30 C29 121.8(4) no

loop_
_geom_bond_atom_site_label_1
_geom_bond_atom_site_label_2
_geom_bond_distance
_geom_bond_publ_flag
P C1 1.807(5) yes
P C16 1.793(4) yes
P C7 1.799(4) yes
P C25 1.803(4) yes
O1 C8 1.353(5) no
O2 C10 1.369(5) no
O3 C12 1.357(5) no
O4 C17 1.353(5) no
O5 C19 1.368(5) no
O6 C21 1.352(5) no
O7 C26 1.364(6) no
O8 C28 1.358(5) no
O9 C30 1.358(5) no
C1 C2 1.529(6) no
C3 C4 1.510(8) no
C5 C6 1.434(9) no
C7 C12 1.404(5) no
C9 C10 1.380(6) no
C11 C12 1.369(6) no
C16 C21 1.400(6) no
C18 C19 1.391(6) no
C20 C21 1.395(6) no
C25 C30 1.404(6) no
C27 C28 1.383(7) no
C29 C30 1.383(6) no
O1 C13 1.423(6) no
O2 C14 1.422(6) no
O3 C15 1.418(5) no
O4 C22 1.418(6) no
O5 C23 1.433(6) no
O6 C24 1.429(5) no
O7 C31 1.423(6) no
O8 C32 1.435(7) no
O9 C33 1.431(6) no
C2 C3 1.508(7) no
C4 C5 1.564(8) no
C7 C8 1.409(6) no
C8 C9 1.390(6) no
C10 C11 1.383(6) no
C16 C17 1.405(6) no
C17 C18 1.370(6) no
C19 C20 1.373(6) no
C25 C26 1.402(6) no
C26 C27 1.385(6) no
C28 C29 1.385(6) no
